data_4502786
loop_
_publ_author_name
'Bhattacharya, Suman'
'Saha, Binoy K.'

_publ_section_title
;
 Isostructurality in the Guest Free Forms and in the Clathrates of
 1,3,5-Triethyl-2,4,6-tris(4-halophenoxy)methylbenzenes
;
_journal_issue 1
_journal_name_full 'Crystal Growth &amp; Design'
_journal_page_first 169
_journal_paper_doi 10.1021/cg2009144
_journal_volume 12
_journal_year 2012
_chemical_formula_moiety 'C33 H33 I3 O3, C7 H8'
_chemical_formula_sum 'C40 H41 I3 O3'
_chemical_formula_weight 950.43
_chemical_name_common '1I, toluene'
_chemical_name_systematic
;
1,3,5-triethyl-2,4,6-tris(4-iodophenoxy)methylbenzenes, toluene
;
_space_group_crystal_system triclinic
_space_group_IT_number 2
_space_group_name_Hall '-P 1'
_space_group_name_H-M_alt 'P -1'
_symmetry_space_group_name_Hall '-P 1'
_symmetry_space_group_name_H-M 'P -1'
_atom_sites_solution_hydrogens geom
_atom_sites_solution_primary direct
_atom_sites_solution_secondary difmap
_audit_creation_date 2011-09-21
_audit_creation_method
;
  Olex2 1.1
  (compiled 2011.08.18 svn.r1932, GUI svn.r3819)
;
_cell_angle_alpha 67.61(3)
_cell_angle_beta 83.62(3)
_cell_angle_gamma 89.43(2)
_cell_formula_units_Z 2
_cell_length_a 10.098(3)
_cell_length_b 13.403(4)
_cell_length_c 15.596(5)
_cell_measurement_reflns_used 1695
_cell_measurement_temperature 298(2)
_cell_measurement_theta_max 29.2751
_cell_measurement_theta_min 2.5472
_cell_volume 1938.4(11)
_computing_cell_refinement
;
CrysAlisPro, Oxford Diffraction Ltd.,
Version 1.171.33.66 (release 28-04-2010 CrysAlis171 .NET)
(compiled Apr 28 2010,14:27:37)
;
_computing_data_collection
;
CrysAlisPro, Oxford Diffraction Ltd.,
Version 1.171.33.66 (release 28-04-2010 CrysAlis171 .NET)
(compiled Apr 28 2010,14:27:37)
;
_computing_data_reduction
;
CrysAlisPro, Oxford Diffraction Ltd.,
Version 1.171.33.66 (release 28-04-2010 CrysAlis171 .NET)
(compiled Apr 28 2010,14:27:37)
;
_computing_molecular_graphics
;
O. V. Dolomanov, L. J. Bourhis, R. J. Gildea, J. A. K. Howard and H. Puschmann,
OLEX2: a complete structure solution, refinement and analysis program.
J. Appl. Cryst. (2009). 42, 339-341.
;
_computing_publication_material
;
O. V. Dolomanov, L. J. Bourhis, R. J. Gildea, J. A. K. Howard and H. Puschmann,
OLEX2: a complete structure solution, refinement and analysis program.
J. Appl. Cryst. (2009). 42, 339-341.
;
_computing_structure_refinement
;
XL, G.M. Sheldrick, Acta Cryst.
(2008). A64, 112-122
;
_computing_structure_solution 'SHELXS-97 (Sheldrick, 1990)'
_diffrn_ambient_temperature 298(2)
_diffrn_detector_area_resol_mean 15.9821
_diffrn_measured_fraction_theta_full 0.991
_diffrn_measured_fraction_theta_max 0.832
_diffrn_measurement_details
;
  1 omega  -31.00   -6.00   1.0000   10.0000
omega____ theta____ kappa____ phi______ frames
    -      -17.3397  -93.0000  -20.0000 25

  2 omega   -5.00   28.00   1.0000   10.0000
omega____ theta____ kappa____ phi______ frames
    -       18.9803   93.0000 -159.0000 33

  3 omega   -6.00   23.00   1.0000   10.0000
omega____ theta____ kappa____ phi______ frames
    -       18.9803   37.0000   30.0000 29

  4 omega  -11.00   82.00   1.0000   10.0000
omega____ theta____ kappa____ phi______ frames
    -       18.9803   77.0000  120.0000 93

  5 omega  -51.00   46.00   1.0000   10.0000
omega____ theta____ kappa____ phi______ frames
    -       18.9803  -77.0000    0.0000 97

  6 omega  -53.00   45.00   1.0000   10.0000
omega____ theta____ kappa____ phi______ frames
    -       18.9803  -37.0000 -150.0000 98
;
_diffrn_measurement_device_type 'Xcalibur, Eos'
_diffrn_measurement_method '\w scans'
_diffrn_orient_matrix_UB_11 -0.0121743638
_diffrn_orient_matrix_UB_12 0.0167336994
_diffrn_orient_matrix_UB_13 0.0380960616
_diffrn_orient_matrix_UB_21 0.0425494236
_diffrn_orient_matrix_UB_22 -0.0401335664
_diffrn_orient_matrix_UB_23 0.0255693982
_diffrn_orient_matrix_UB_31 0.0551510640
_diffrn_orient_matrix_UB_32 0.0372942043
_diffrn_orient_matrix_UB_33 -0.0186722766
_diffrn_radiation_monochromator graphite
_diffrn_radiation_type 'Mo K\a'
_diffrn_radiation_wavelength 0.7107
_diffrn_reflns_av_R_equivalents 0.0686
_diffrn_reflns_av_unetI/netI 0.0872
_diffrn_reflns_limit_h_max 13
_diffrn_reflns_limit_h_min -12
_diffrn_reflns_limit_k_max 18
_diffrn_reflns_limit_k_min -17
_diffrn_reflns_limit_l_max 21
_diffrn_reflns_limit_l_min -19
_diffrn_reflns_number 14650
_diffrn_reflns_theta_full 25.00
_diffrn_reflns_theta_max 29.34
_diffrn_reflns_theta_min 2.55
_diffrn_source 'Enhance (Mo) X-ray Source'
_exptl_absorpt_coefficient_mu 2.453
_exptl_absorpt_correction_T_max 0.627
_exptl_absorpt_correction_T_min 0.456
_exptl_absorpt_correction_type multi-scan
_exptl_absorpt_process_details
;
CrysAlisPro, Oxford Diffraction Ltd.,
Version 1.171.33.66 (release 28-04-2010 CrysAlis171 .NET)
(compiled Apr 28 2010,14:27:37)
Empirical absorption correction using spherical harmonics,
 implemented in SCALE3 ABSPACK scaling algorithm.
;
_exptl_crystal_colour colorless
_exptl_crystal_density_diffrn 1.628
_exptl_crystal_density_method 'not measured'
_exptl_crystal_description block
_exptl_crystal_F_000 928
_exptl_crystal_size_max 0.40
_exptl_crystal_size_mid 0.27
_exptl_crystal_size_min 0.19
_refine_diff_density_max 1.442
_refine_diff_density_min -1.497
_refine_diff_density_rms 0.158
_refine_ls_extinction_method none
_refine_ls_goodness_of_fit_ref 0.904
_refine_ls_hydrogen_treatment constr
_refine_ls_matrix_type full
_refine_ls_number_parameters 403
_refine_ls_number_reflns 10629
_refine_ls_number_restraints 14
_refine_ls_restrained_S_all 0.903
_refine_ls_R_factor_all 0.1343
_refine_ls_R_factor_gt 0.0752
_refine_ls_shift/su_max 0.001
_refine_ls_shift/su_mean 0.000
_refine_ls_structure_factor_coef Fsqd
_refine_ls_weighting_details 'calc w=1/[\s^2^(Fo^2^)+(0.1376P)^2^+0.0000P] where P=(Fo^2^+2Fc^2^)/3'
_refine_ls_weighting_scheme calc
_refine_ls_wR_factor_gt 0.2027
_refine_ls_wR_factor_ref 0.2334
_reflns_number_gt 4053
_reflns_number_total 10629
_reflns_threshold_expression >2sigma(I)
_cod_data_source_file cg2009144_si_001.cif
_cod_data_source_block 1I.toluene
_cod_original_cell_volume 1938.5(10)
_cod_database_code 4502786

loop_
_space_group_symop_id
_space_group_symop_operation_xyz
1 'x, y, z'
2 '-x, -y, -z'

loop_
_atom_site_label
_atom_site_type_symbol
_atom_site_fract_x
_atom_site_fract_y
_atom_site_fract_z
_atom_site_U_iso_or_equiv
_atom_site_adp_type
_atom_site_occupancy
_atom_site_symmetry_multiplicity
_atom_site_calc_flag
_atom_site_refinement_flags
_atom_site_disorder_assembly
_atom_site_disorder_group
I3 I 0.49813(7) 0.13200(5) 0.02904(4) 0.0807(2) Uani 1 1 d . . .
I2 I 1.19557(6) 0.03782(6) 0.86984(4) 0.0880(3) Uani 1 1 d . . .
I1 I 0.00343(8) 0.95325(8) 0.66271(9) 0.1460(5) Uani 1 1 d . . .
C3 C 0.4706(7) 0.2597(6) 0.6479(5) 0.0549(17) Uani 1 1 d . . .
C22 C 0.8002(7) 0.1926(6) 0.7251(5) 0.0531(17) Uani 1 1 d . . .
O2 O 0.6942(5) 0.2395(4) 0.6776(3) 0.0642(14) Uani 1 1 d . . .
O1 O 0.2016(6) 0.5296(4) 0.6312(4) 0.0696(14) Uani 1 1 d . . .
O3 O 0.4497(6) 0.2842(4) 0.3602(4) 0.0752(16) Uani 1 1 d . . .
C31 C 0.4779(8) 0.1849(6) 0.1402(5) 0.0574(18) Uani 1 1 d . . .
C26 C 1.0380(8) 0.1900(7) 0.7234(6) 0.065(2) Uani 1 1 d . . .
H26 H 1.1227 0.2178 0.6949 0.078 Uiso 1 1 calc R . .
C25 C 1.0241(8) 0.1058(6) 0.8086(5) 0.0590(19) Uani 1 1 d . . .
C12 C 0.5045(8) 0.1205(6) 0.5765(6) 0.064(2) Uani 1 1 d . . .
H12A H 0.5866 0.1088 0.6054 0.076 Uiso 1 1 calc R . .
H12B H 0.5262 0.1267 0.5125 0.076 Uiso 1 1 calc R . .
C1 C 0.3487(9) 0.4212(6) 0.5727(5) 0.063(2) Uani 1 1 d . A .
C16 C 0.1615(8) 0.6219(6) 0.6349(5) 0.0580(18) Uani 1 1 d . . .
C4 C 0.4470(7) 0.2232(6) 0.5769(5) 0.0554(17) Uani 1 1 d . . .
C28 C 0.4535(8) 0.2491(6) 0.2882(5) 0.0596(19) Uani 1 1 d . . .
C2 C 0.4216(7) 0.3601(5) 0.6447(5) 0.0498(16) Uani 1 1 d . . .
C17 C 0.2011(9) 0.7217(7) 0.5677(7) 0.078(3) Uani 1 1 d . . .
H17 H 0.2593 0.7262 0.5157 0.093 Uiso 1 1 calc R . .
C33 C 0.3480(8) 0.1940(6) 0.2746(6) 0.063(2) Uani 1 1 d . . .
H33 H 0.2689 0.1789 0.3147 0.076 Uiso 1 1 calc R . .
C10 C 0.4474(8) 0.3984(7) 0.7196(5) 0.064(2) Uani 1 1 d . . .
H10A H 0.4510 0.4767 0.6944 0.076 Uiso 1 1 calc R . .
H10B H 0.5334 0.3739 0.7402 0.076 Uiso 1 1 calc R . .
C32 C 0.3635(8) 0.1614(7) 0.1981(6) 0.069(2) Uani 1 1 d . . .
H32 H 0.2944 0.1236 0.1877 0.083 Uiso 1 1 calc R . .
C7 C 0.3108(9) 0.5344(7) 0.5607(5) 0.069(2) Uani 1 1 d . . .
H7A H 0.3868 0.5738 0.5669 0.083 Uiso 1 1 calc R . .
H7B H 0.2838 0.5718 0.4989 0.083 Uiso 1 1 calc R . .
C20 C 0.0254(10) 0.7109(9) 0.7188(7) 0.085(3) Uani 1 1 d . . .
H20 H -0.0362 0.7064 0.7692 0.102 Uiso 1 1 calc R . .
C27 C 0.9270(9) 0.2342(7) 0.6792(5) 0.070(2) Uani 1 1 d . . .
H27 H 0.9364 0.2900 0.6206 0.084 Uiso 1 1 calc R . .
C9 C 0.3423(10) 0.2433(7) 0.4347(6) 0.072(2) Uani 1 1 d . . .
H9A H 0.3386 0.1650 0.4597 0.086 Uiso 1 1 calc R . .
H9B H 0.2579 0.2688 0.4118 0.086 Uiso 1 1 calc R . .
C30 C 0.5814(9) 0.2401(7) 0.1529(6) 0.076(3) Uani 1 1 d . . .
H30 H 0.6604 0.2548 0.1128 0.092 Uiso 1 1 calc R . .
C23 C 0.7863(8) 0.1059(6) 0.8109(5) 0.0580(18) Uani 1 1 d . . .
H23 H 0.7031 0.0742 0.8397 0.070 Uiso 1 1 calc R . .
C19 C 0.0692(9) 0.8091(8) 0.6516(8) 0.081(3) Uani 1 1 d . . .
C21 C 0.0744(8) 0.6214(8) 0.7096(6) 0.075(2) Uani 1 1 d . . .
H21 H 0.0479 0.5551 0.7567 0.090 Uiso 1 1 calc R . .
C5 C 0.3683(9) 0.2832(6) 0.5087(5) 0.067(2) Uani 1 1 d . A .
C8 C 0.5597(8) 0.1982(7) 0.7190(5) 0.0622(19) Uani 1 1 d . . .
H8A H 0.5373 0.2098 0.7765 0.075 Uiso 1 1 calc R . .
H8B H 0.5516 0.1215 0.7325 0.075 Uiso 1 1 calc R . .
C11 C 0.3374(10) 0.3562(9) 0.8052(6) 0.090(3) Uani 1 1 d . . .
H11A H 0.2528 0.3831 0.7857 0.135 Uiso 1 1 calc R . .
H11B H 0.3590 0.3808 0.8524 0.135 Uiso 1 1 calc R . .
H11C H 0.3330 0.2787 0.8300 0.135 Uiso 1 1 calc R . .
C24 C 0.9001(9) 0.0693(7) 0.8510(5) 0.066(2) Uani 1 1 d . . .
H24 H 0.8918 0.0162 0.9110 0.079 Uiso 1 1 calc R . .
C6 C 0.3202(11) 0.3809(8) 0.5058(7) 0.092(3) Uani 1 1 d . . .
C18 C 0.1556(9) 0.8151(7) 0.5765(8) 0.081(3) Uani 1 1 d . . .
H18 H 0.1840 0.8820 0.5311 0.097 Uiso 1 1 calc R . .
C13 C 0.4076(10) 0.0225(7) 0.6292(7) 0.086(3) Uani 1 1 d . . .
H13A H 0.3249 0.0351 0.6025 0.129 Uiso 1 1 calc R . .
H13B H 0.3917 0.0124 0.6938 0.129 Uiso 1 1 calc R . .
H13C H 0.4461 -0.0410 0.6239 0.129 Uiso 1 1 calc R . .
C14B C 0.2655(16) 0.4522(13) 0.4211(10) 0.045(4) Uani 0.50 1 d P A 1
H14A H 0.2930 0.4302 0.3696 0.054 Uiso 0.50 1 calc PR A 1
H14B H 0.2970 0.5262 0.4041 0.054 Uiso 0.50 1 calc PR A 1
C29 C 0.5660(10) 0.2746(8) 0.2280(6) 0.079(3) Uani 1 1 d . . .
H29 H 0.6340 0.3153 0.2362 0.095 Uiso 1 1 calc R . .
C35 C 0.8602(13) 0.4203(11) 0.0064(9) 0.129(4) Uiso 1 1 d D . .
H35 H 0.9016 0.4191 0.0572 0.155 Uiso 1 1 calc R . .
C38 C 0.7554(18) 0.4175(14) -0.1286(12) 0.190(8) Uiso 1 1 d D . .
H38 H 0.7068 0.4120 -0.1740 0.227 Uiso 1 1 calc R . .
C36 C 0.7612(15) 0.4955(12) -0.0177(12) 0.214(9) Uiso 1 1 d D . .
H36 H 0.7355 0.5405 0.0137 0.257 Uiso 1 1 calc R . .
C39 C 0.8597(19) 0.3466(16) -0.1110(13) 0.215(9) Uiso 1 1 d D . .
H39 H 0.8907 0.3067 -0.1461 0.258 Uiso 1 1 calc R . .
C37 C 0.7057(18) 0.4945(15) -0.0951(13) 0.248(11) Uiso 1 1 d D . .
H37 H 0.6404 0.5417 -0.1223 0.298 Uiso 1 1 calc R . .
C34 C 0.9089(17) 0.3466(12) -0.0312(12) 0.198(8) Uiso 1 1 d D . .
C40 C 0.999(5) 0.285(3) 0.007(3) 0.38(2) Uiso 1 1 d . . .
H40A H 1.0673 0.3272 0.0176 0.574 Uiso 1 1 calc R . .
H40B H 1.0371 0.2505 -0.0331 0.574 Uiso 1 1 calc R . .
H40C H 0.9616 0.2317 0.0655 0.574 Uiso 1 1 calc R . .
C15B C 0.107(2) 0.443(3) 0.444(2) 0.082(9) Uani 0.50 1 d P A 1
H15A H 0.0675 0.4558 0.3876 0.122 Uiso 0.50 1 calc PR A 1
H15B H 0.0778 0.4953 0.4693 0.122 Uiso 0.50 1 calc PR A 1
H15C H 0.0809 0.3717 0.4885 0.122 Uiso 0.50 1 calc PR A 1
C15A C 0.225(3) 0.4908(18) 0.3711(18) 0.115(9) Uani 0.50 1 d P A 2
H15D H 0.2159 0.4613 0.3247 0.173 Uiso 0.50 1 calc PR A 2
H15E H 0.3172 0.4979 0.3771 0.173 Uiso 0.50 1 calc PR A 2
H15F H 0.1858 0.5605 0.3527 0.173 Uiso 0.50 1 calc PR A 2
C14A C 0.157(3) 0.420(2) 0.459(2) 0.068(6) Uani 0.50 1 d P A 2
H14C H 0.1073 0.3609 0.4550 0.081 Uiso 0.50 1 calc PR A 2
H14D H 0.1015 0.4576 0.4912 0.081 Uiso 0.50 1 calc PR A 2

loop_
_atom_site_aniso_label
_atom_site_aniso_U_11
_atom_site_aniso_U_22
_atom_site_aniso_U_33
_atom_site_aniso_U_23
_atom_site_aniso_U_13
_atom_site_aniso_U_12
I3 0.1010(5) 0.1006(5) 0.0548(3) -0.0449(3) -0.0119(3) 0.0038(4)
I2 0.0730(4) 0.1218(6) 0.0710(4) -0.0350(4) -0.0233(3) 0.0172(4)
I1 0.0832(5) 0.1369(7) 0.2844(13) -0.1664(9) 0.0226(6) -0.0014(5)
C3 0.063(5) 0.061(4) 0.047(4) -0.028(4) -0.006(3) 0.001(3)
C22 0.065(5) 0.052(4) 0.049(4) -0.025(4) -0.009(3) 0.001(3)
O2 0.061(3) 0.072(3) 0.054(3) -0.016(3) -0.014(2) 0.009(3)
O1 0.072(4) 0.067(3) 0.084(4) -0.044(3) -0.009(3) 0.006(3)
O3 0.100(4) 0.074(4) 0.072(4) -0.050(3) -0.018(3) -0.004(3)
C31 0.072(5) 0.058(4) 0.051(4) -0.031(4) -0.010(3) 0.003(4)
C26 0.066(5) 0.068(5) 0.065(5) -0.029(4) -0.010(4) -0.002(4)
C25 0.075(5) 0.065(5) 0.035(4) -0.016(4) -0.009(3) -0.005(4)
C12 0.063(5) 0.067(5) 0.074(5) -0.039(4) -0.015(4) 0.012(4)
C1 0.091(6) 0.056(4) 0.054(4) -0.033(4) -0.019(4) 0.022(4)
C16 0.065(5) 0.060(5) 0.059(4) -0.033(4) -0.011(3) 0.008(4)
C4 0.057(4) 0.060(4) 0.057(4) -0.031(4) -0.006(3) 0.004(3)
C28 0.077(5) 0.061(5) 0.058(4) -0.039(4) -0.020(4) 0.015(4)
C2 0.064(4) 0.049(4) 0.047(4) -0.030(3) -0.007(3) 0.003(3)
C17 0.073(6) 0.085(6) 0.100(7) -0.068(6) 0.004(5) 0.007(5)
C33 0.060(5) 0.075(5) 0.072(5) -0.045(4) -0.012(4) 0.006(4)
C10 0.076(5) 0.071(5) 0.065(5) -0.047(4) -0.015(4) 0.006(4)
C32 0.067(5) 0.091(6) 0.075(5) -0.057(5) -0.017(4) -0.001(4)
C7 0.100(6) 0.065(5) 0.059(4) -0.040(4) -0.020(4) 0.033(4)
C20 0.077(6) 0.119(8) 0.085(6) -0.073(7) 0.002(5) 0.004(6)
C27 0.079(6) 0.071(5) 0.045(4) -0.006(4) -0.006(4) 0.004(4)
C9 0.106(7) 0.060(5) 0.070(5) -0.044(4) -0.032(5) 0.017(5)
C30 0.079(6) 0.088(6) 0.065(5) -0.035(5) 0.005(4) -0.036(5)
C23 0.068(5) 0.057(5) 0.050(4) -0.022(4) -0.006(3) -0.003(4)
C19 0.057(5) 0.090(7) 0.140(9) -0.093(7) -0.008(5) 0.006(4)
C21 0.066(5) 0.099(7) 0.078(6) -0.054(5) -0.009(4) 0.008(5)
C5 0.099(6) 0.060(5) 0.059(5) -0.036(4) -0.031(4) 0.020(4)
C8 0.065(5) 0.068(5) 0.057(4) -0.027(4) -0.009(3) -0.002(4)
C11 0.094(7) 0.130(8) 0.065(5) -0.058(6) -0.006(4) 0.023(6)
C24 0.081(6) 0.076(5) 0.040(4) -0.021(4) -0.007(4) 0.008(4)
C6 0.135(9) 0.089(6) 0.093(7) -0.069(6) -0.068(6) 0.059(6)
C18 0.065(5) 0.050(5) 0.135(8) -0.046(5) 0.008(5) -0.003(4)
C13 0.093(7) 0.076(6) 0.096(7) -0.042(5) -0.006(5) 0.004(5)
C14B 0.055(10) 0.042(9) 0.036(7) -0.009(7) -0.024(7) 0.013(7)
C29 0.079(6) 0.092(6) 0.083(6) -0.049(5) -0.019(5) -0.015(5)
C15B 0.034(14) 0.12(2) 0.083(15) -0.028(15) -0.015(10) 0.008(12)
C15A 0.16(3) 0.058(14) 0.11(2) -0.015(14) 0.018(18) -0.010(14)
C14A 0.060(19) 0.077(15) 0.091(17) -0.062(14) 0.001(14) -0.010(13)

loop_
_atom_type_symbol
_atom_type_description
_atom_type_scat_dispersion_real
_atom_type_scat_dispersion_imag
_atom_type_scat_source
C C 0.0033 0.0016 'International Tables Vol C Tables 4.2.6.8 and 6.1.1.4'
H H 0.0000 0.0000 'International Tables Vol C Tables 4.2.6.8 and 6.1.1.4'
O O 0.0106 0.0060 'International Tables Vol C Tables 4.2.6.8 and 6.1.1.4'
I I -0.4742 1.8119 'International Tables Vol C Tables 4.2.6.8 and 6.1.1.4'

loop_
_geom_angle_atom_site_label_1
_geom_angle_atom_site_label_2
_geom_angle_atom_site_label_3
_geom_angle
C4 C3 C2 119.5(7)
C4 C3 C8 119.5(7)
C2 C3 C8 120.7(7)
O2 C22 C27 115.6(6)
O2 C22 C23 123.6(7)
C23 C22 C27 120.7(7)
C22 O2 C8 119.0(6)
C16 O1 C7 117.3(6)
C28 O3 C9 117.7(6)
C32 C31 I3 118.9(6)
C32 C31 C30 121.8(7)
C30 C31 I3 119.3(6)
C25 C26 H26 119.6
C25 C26 C27 120.8(8)
C27 C26 H26 119.6
C26 C25 I2 119.2(6)
C24 C25 I2 121.9(5)
C24 C25 C26 118.9(8)
H12A C12 H12B 107.9
C4 C12 H12A 109.2
C4 C12 H12B 109.2
C4 C12 C13 112.2(7)
C13 C12 H12A 109.2
C13 C12 H12B 109.2
C2 C1 C7 120.9(7)
C2 C1 C6 119.7(7)
C6 C1 C7 119.2(7)
O1 C16 C17 124.1(7)
O1 C16 C21 119.6(8)
C21 C16 C17 116.3(8)
C3 C4 C12 120.0(7)
C5 C4 C3 119.3(7)
C5 C4 C12 120.8(7)
O3 C28 C33 123.1(7)
C29 C28 O3 115.9(7)
C29 C28 C33 120.9(7)
C3 C2 C10 119.2(6)
C1 C2 C3 119.9(6)
C1 C2 C10 120.9(6)
C16 C17 H17 119.6
C16 C17 C18 120.9(8)
C18 C17 H17 119.6
C28 C33 H33 120.9
C28 C33 C32 118.1(7)
C32 C33 H33 120.9
C2 C10 H10A 109.2
C2 C10 H10B 109.2
C2 C10 C11 112.1(7)
H10A C10 H10B 107.9
C11 C10 H10A 109.2
C11 C10 H10B 109.2
C31 C32 C33 120.2(7)
C31 C32 H32 119.9
C33 C32 H32 119.9
O1 C7 C1 109.2(7)
O1 C7 H7A 109.8
O1 C7 H7B 109.8
C1 C7 H7A 109.8
C1 C7 H7B 109.8
H7A C7 H7B 108.3
C19 C20 H20 121.0
C21 C20 H20 121.0
C21 C20 C19 118.0(9)
C22 C27 H27 120.8
C26 C27 C22 118.4(7)
C26 C27 H27 120.8
O3 C9 H9A 110.2
O3 C9 H9B 110.2
O3 C9 C5 107.6(7)
H9A C9 H9B 108.5
C5 C9 H9A 110.2
C5 C9 H9B 110.2
C31 C30 H30 120.8
C31 C30 C29 118.5(8)
C29 C30 H30 120.8
C22 C23 H23 121.4
C24 C23 C22 117.1(7)
C24 C23 H23 121.4
C20 C19 I1 120.7(7)
C18 C19 I1 118.6(8)
C18 C19 C20 120.7(8)
C16 C21 H21 118.0
C20 C21 C16 124.1(10)
C20 C21 H21 118.0
C4 C5 C9 118.9(7)
C6 C5 C4 121.1(7)
C6 C5 C9 119.8(7)
C3 C8 H8A 110.6
C3 C8 H8B 110.6
O2 C8 C3 105.6(6)
O2 C8 H8A 110.6
O2 C8 H8B 110.6
H8A C8 H8B 108.8
C10 C11 H11A 109.5
C10 C11 H11B 109.5
C10 C11 H11C 109.5
H11A C11 H11B 109.5
H11A C11 H11C 109.5
H11B C11 H11C 109.5
C25 C24 C23 123.8(7)
C25 C24 H24 118.1
C23 C24 H24 118.1
C1 C6 C14B 119.7(9)
C1 C6 C14A 115.2(10)
C5 C6 C1 120.3(7)
C5 C6 C14B 118.6(9)
C5 C6 C14A 117.2(10)
C14B C6 C14A 39.4(13)
C17 C18 H18 120.1
C19 C18 C17 119.9(8)
C19 C18 H18 120.1
C12 C13 H13A 109.5
C12 C13 H13B 109.5
C12 C13 H13C 109.5
H13A C13 H13B 109.5
H13A C13 H13C 109.5
H13B C13 H13C 109.5
C6 C14B H14A 110.3
C6 C14B H14B 110.3
C6 C14B C15B 107.0(15)
H14A C14B H14B 108.6
C15B C14B H14A 110.3
C15B C14B H14B 110.3
C28 C29 C30 120.5(8)
C28 C29 H29 119.8
C30 C29 H29 119.8
C36 C35 H35 114.0
C34 C35 H35 114.0
C34 C35 C36 131.9(14)
C39 C38 H38 112.1
C37 C38 H38 112.1
C37 C38 C39 135.8(16)
C35 C36 H36 124.5
C35 C36 C37 111.0(14)
C37 C36 H36 124.5
C38 C39 H39 126.4
C34 C39 C38 107.2(15)
C34 C39 H39 126.4
C38 C37 C36 114.8(13)
C38 C37 H37 122.6
C36 C37 H37 122.6
C39 C34 C35 118.5(13)
C40 C34 C35 118(2)
C40 C34 C39 123(2)
C34 C40 H40A 109.5
C34 C40 H40B 109.5
C34 C40 H40C 109.5
H40A C40 H40B 109.5
H40A C40 H40C 109.5
H40B C40 H40C 109.5
H15D C15A H15E 109.5
H15D C15A H15F 109.5
H15E C15A H15F 109.5
C14A C15A H15D 109.5
C14A C15A H15E 109.5
C14A C15A H15F 109.5
C6 C14A H14C 113.6
C6 C14A H14D 113.6
C15A C14A C6 90(2)
C15A C14A H14C 113.6
C15A C14A H14D 113.6
H14C C14A H14D 110.8

loop_
_geom_bond_atom_site_label_1
_geom_bond_atom_site_label_2
_geom_bond_distance
I3 C31 2.099(7)
I2 C25 2.102(8)
I1 C19 2.100(8)
C3 C4 1.413(10)
C3 C2 1.414(10)
C3 C8 1.493(10)
C22 O2 1.378(8)
C22 C27 1.403(11)
C22 C23 1.392(10)
O2 C8 1.454(10)
O1 C16 1.318(9)
O1 C7 1.452(10)
O3 C28 1.370(8)
O3 C9 1.440(11)
C31 C32 1.345(11)
C31 C30 1.361(11)
C26 H26 0.9300
C26 C25 1.370(10)
C26 C27 1.390(11)
C25 C24 1.351(12)
C12 H12A 0.9700
C12 H12B 0.9700
C12 C4 1.490(10)
C12 C13 1.544(12)
C1 C2 1.395(10)
C1 C7 1.506(10)
C1 C6 1.401(11)
C16 C17 1.378(12)
C16 C21 1.378(11)
C4 C5 1.390(10)
C28 C33 1.382(11)
C28 C29 1.347(12)
C2 C10 1.491(9)
C17 H17 0.9300
C17 C18 1.379(11)
C33 H33 0.9300
C33 C32 1.413(10)
C10 H10A 0.9700
C10 H10B 0.9700
C10 C11 1.562(12)
C32 H32 0.9300
C7 H7A 0.9700
C7 H7B 0.9700
C20 H20 0.9300
C20 C19 1.372(14)
C20 C21 1.344(13)
C27 H27 0.9300
C9 H9A 0.9700
C9 H9B 0.9700
C9 C5 1.492(10)
C30 H30 0.9300
C30 C29 1.408(12)
C23 H23 0.9300
C23 C24 1.367(11)
C19 C18 1.357(13)
C21 H21 0.9300
C5 C6 1.378(11)
C8 H8A 0.9700
C8 H8B 0.9700
C11 H11A 0.9600
C11 H11B 0.9600
C11 H11C 0.9600
C24 H24 0.9300
C6 C14B 1.468(15)
C6 C14A 1.87(3)
C18 H18 0.9300
C13 H13A 0.9600
C13 H13B 0.9600
C13 H13C 0.9600
C14B H14A 0.9700
C14B H14B 0.9700
C14B C15B 1.59(3)
C29 H29 0.9300
C35 H35 0.9300
C35 C36 1.3900(11)
C35 C34 1.3898(11)
C38 H38 0.9300
C38 C39 1.3901(11)
C38 C37 1.3900(11)
C36 H36 0.9300
C36 C37 1.3902(11)
C39 H39 0.9300
C39 C34 1.3899(11)
C37 H37 0.9300
C34 C40 1.26(4)
C40 H40A 0.9600
C40 H40B 0.9600
C40 H40C 0.9600
C15B H15A 0.9600
C15B H15B 0.9600
C15B H15C 0.9600
C15A H15D 0.9600
C15A H15E 0.9600
C15A H15F 0.9600
C15A C14A 1.43(4)
C14A H14C 0.9700
C14A H14D 0.9700

loop_
_geom_torsion_atom_site_label_1
_geom_torsion_atom_site_label_2
_geom_torsion_atom_site_label_3
_geom_torsion_atom_site_label_4
_geom_torsion
I3 C31 C32 C33 178.8(6)
I3 C31 C30 C29 -179.8(7)
I2 C25 C24 C23 -175.2(6)
I1 C19 C18 C17 179.6(7)
C3 C4 C5 C9 -179.2(8)
C3 C4 C5 C6 4.2(14)
C3 C2 C10 C11 -87.8(9)
C22 O2 C8 C3 -175.9(6)
C22 C23 C24 C25 -6.2(13)
O2 C22 C27 C26 -179.8(8)
O2 C22 C23 C24 -178.5(7)
O1 C16 C17 C18 -179.6(8)
O1 C16 C21 C20 -178.4(8)
O3 C28 C33 C32 -179.8(7)
O3 C28 C29 C30 178.5(8)
O3 C9 C5 C4 -87.3(9)
O3 C9 C5 C6 89.3(11)
C31 C30 C29 C28 2.9(14)
C26 C25 C24 C23 5.2(13)
C25 C26 C27 C22 1.8(13)
C12 C4 C5 C9 -0.2(12)
C12 C4 C5 C6 -176.8(9)
C1 C2 C10 C11 91.4(9)
C1 C6 C14B C15B -89.8(19)
C1 C6 C14A C15A 108.6(15)
C16 O1 C7 C1 175.5(6)
C16 C17 C18 C19 -0.9(15)
C4 C3 C2 C1 1.1(11)
C4 C3 C2 C10 -179.7(7)
C4 C3 C8 O2 86.0(8)
C4 C5 C6 C1 -0.7(16)
C4 C5 C6 C14B 165.7(11)
C4 C5 C6 C14A -149.5(13)
C28 O3 C9 C5 173.8(6)
C28 C33 C32 C31 -0.7(13)
C2 C3 C4 C12 176.6(7)
C2 C3 C4 C5 -4.4(11)
C2 C3 C8 O2 -87.0(8)
C2 C1 C7 O1 -75.6(10)
C2 C1 C6 C5 -2.6(16)
C2 C1 C6 C14B -168.9(11)
C2 C1 C6 C14A 146.7(13)
C17 C16 C21 C20 1.5(13)
C33 C28 C29 C30 -3.8(14)
C32 C31 C30 C29 -1.0(14)
C7 O1 C16 C17 10.9(11)
C7 O1 C16 C21 -169.2(7)
C7 C1 C2 C3 -172.0(8)
C7 C1 C2 C10 8.8(12)
C7 C1 C6 C5 171.9(10)
C7 C1 C6 C14B 5.6(17)
C7 C1 C6 C14A -38.7(16)
C20 C19 C18 C17 -0.6(15)
C27 C22 O2 C8 177.7(7)
C27 C22 C23 C24 5.0(11)
C27 C26 C25 I2 177.5(7)
C27 C26 C25 C24 -2.8(13)
C9 O3 C28 C33 12.8(11)
C9 O3 C28 C29 -169.5(8)
C9 C5 C6 C1 -177.3(10)
C9 C5 C6 C14B -10.9(17)
C9 C5 C6 C14A 33.9(17)
C30 C31 C32 C33 -0.1(14)
C23 C22 O2 C8 1.0(11)
C23 C22 C27 C26 -3.0(12)
C19 C20 C21 C16 -2.9(14)
C21 C16 C17 C18 0.5(13)
C21 C20 C19 I1 -177.8(7)
C21 C20 C19 C18 2.4(15)
C5 C6 C14B C15B 103.7(17)
C5 C6 C14A C15A -101.0(16)
C8 C3 C4 C12 3.6(11)
C8 C3 C4 C5 -177.4(7)
C8 C3 C2 C1 174.0(7)
C8 C3 C2 C10 -6.7(11)
C6 C1 C2 C3 2.4(13)
C6 C1 C2 C10 -176.8(9)
C6 C1 C7 O1 110.0(10)
C13 C12 C4 C3 92.1(9)
C13 C12 C4 C5 -86.9(10)
C14B C6 C14A C15A 1.8(15)
C29 C28 C33 C32 2.6(12)
C35 C36 C37 C38 2.6(15)
C38 C39 C34 C35 -7(2)
C38 C39 C34 C40 175(3)
C36 C35 C34 C39 4.0(18)
C36 C35 C34 C40 -178(3)
C39 C38 C37 C36 -9(3)
C37 C38 C39 C34 11(3)
C34 C35 C36 C37 -1.2(12)
C14A C6 C14B C15B 5(2)
